data_4519163
loop_
_publ_author_name
'Fang, Siqiang'
'Liu, Zanjiao'
'Zhang, Hongkui'
'Pan, Jianke'
'Chen, Yuan'
'Ren, Xiaoyu'
'Wang, Tianli'

_publ_section_title
;
 Access to S-Stereogenic Free Sulfoximines via Bifunctional Phosphonium
 Salt-Catalyzed Desymmetrization of Bisphenols
;
_journal_issue 22
_journal_name_full 'ACS Catalysis'
_journal_page_first 13902
_journal_page_last 13912
_journal_paper_doi 10.1021/acscatal.1c03966
_journal_volume 11
_journal_year 2021
_chemical_absolute_configuration ad
_chemical_formula_moiety 'C H Cl3, C32 H36 N O4 P S'
_chemical_formula_sum 'C33 H37 Cl3 N O4 P S'
_chemical_formula_weight 681.01
_space_group_crystal_system orthorhombic
_space_group_IT_number 19
_space_group_name_Hall 'P 2ac 2ab'
_space_group_name_H-M_alt 'P 21 21 21'
_atom_sites_solution_hydrogens mixed
_atom_sites_solution_primary dual
_audit_creation_date 2021-05-31
_audit_creation_method
;
Olex2 1.3
(compiled 2020.11.12 svn.r5f609507 for OlexSys, GUI svn.r6272)
;
_cell_angle_alpha 90
_cell_angle_beta 90
_cell_angle_gamma 90
_cell_formula_units_Z 4
_cell_length_a 11.8935(12)
_cell_length_b 13.9039(16)
_cell_length_c 21.127(3)
_cell_measurement_reflns_used 4651
_cell_measurement_temperature 150(2)
_cell_measurement_theta_max 26.809
_cell_measurement_theta_min 2.421
_cell_volume 3493.7(7)
_computing_cell_refinement 'SAINT V8.40B (?, 2016)'
_computing_data_reduction 'SAINT V8.40B (?, 2016)'
_computing_molecular_graphics 'Olex2 1.3 (Dolomanov et al., 2009)'
_computing_publication_material 'Olex2 1.3 (Dolomanov et al., 2009)'
_computing_structure_refinement 'SHELXL 2014/7 (Sheldrick, 2015)'
_computing_structure_solution 'SHELXT 2018/2 (Sheldrick, 2018)'
_diffrn_ambient_temperature 150.0
_diffrn_measured_fraction_theta_full 0.998
_diffrn_measured_fraction_theta_max 0.996
_diffrn_measurement_device_type 'Bruker APEX-II CCD'
_diffrn_measurement_method '\f and \w scans'
_diffrn_radiation_type MoK\a
_diffrn_radiation_wavelength 0.71073
_diffrn_reflns_av_R_equivalents 0.1019
_diffrn_reflns_av_unetI/netI 0.1048
_diffrn_reflns_Laue_measured_fraction_full 0.998
_diffrn_reflns_Laue_measured_fraction_max 0.996
_diffrn_reflns_limit_h_max 14
_diffrn_reflns_limit_h_min -15
_diffrn_reflns_limit_k_max 18
_diffrn_reflns_limit_k_min -17
_diffrn_reflns_limit_l_max 26
_diffrn_reflns_limit_l_min -27
_diffrn_reflns_number 27119
_diffrn_reflns_point_group_measured_fraction_full 0.998
_diffrn_reflns_point_group_measured_fraction_max 0.992
_diffrn_reflns_theta_full 25.242
_diffrn_reflns_theta_max 27.526
_diffrn_reflns_theta_min 1.965
_diffrn_source_current 1.4
_diffrn_source_power 0.07
_diffrn_source_voltage 50.0
_diffrn_standards_number 0
_exptl_absorpt_coefficient_mu 0.404
_exptl_absorpt_correction_T_max 0.7456
_exptl_absorpt_correction_T_min 0.5382
_exptl_absorpt_correction_type multi-scan
_exptl_absorpt_process_details
;
SADABS-2016/2 (Bruker,2016/2) was used for absorption correction.
wR2(int) was 0.1128 before and 0.0798 after correction.
The Ratio of minimum to maximum transmission is 0.7218.
The \l/2 correction factor is Not present.
;
_exptl_crystal_colour 'clear light colourless'
_exptl_crystal_colour_lustre clear
_exptl_crystal_colour_modifier light
_exptl_crystal_colour_primary colourless
_exptl_crystal_density_diffrn 1.295
_exptl_crystal_description plate
_exptl_crystal_F_000 1424
_exptl_crystal_size_max 0.43
_exptl_crystal_size_mid 0.17
_exptl_crystal_size_min 0.07
_refine_diff_density_max 0.543
_refine_diff_density_min -0.556
_refine_diff_density_rms 0.082
_refine_ls_abs_structure_details
;
 Flack x determined using 1631 quotients [(I+)-(I-)]/[(I+)+(I-)]
 (Parsons, Flack and Wagner, Acta Cryst. B69 (2013) 249-259).
;
_refine_ls_abs_structure_Flack 0.01(6)
_refine_ls_extinction_method none
_refine_ls_goodness_of_fit_ref 1.048
_refine_ls_hydrogen_treatment mixed
_refine_ls_matrix_type full
_refine_ls_number_parameters 398
_refine_ls_number_reflns 7978
_refine_ls_number_restraints 28
_refine_ls_restrained_S_all 1.063
_refine_ls_R_factor_all 0.1240
_refine_ls_R_factor_gt 0.0739
_refine_ls_shift/su_max 0.000
_refine_ls_shift/su_mean 0.000
_refine_ls_structure_factor_coef Fsqd
_refine_ls_weighting_details 'w=1/[\s^2^(Fo^2^)+(0.0861P)^2^+2.4668P] where P=(Fo^2^+2Fc^2^)/3'
_refine_ls_weighting_scheme calc
_refine_ls_wR_factor_gt 0.1704
_refine_ls_wR_factor_ref 0.2019
_reflns_Friedel_coverage 0.788
_reflns_Friedel_fraction_full 0.998
_reflns_Friedel_fraction_max 0.986
_reflns_number_gt 5270
_reflns_number_total 7978
_reflns_threshold_expression 'I > 2\s(I)'
_cod_data_source_file cs1c03966_si_002.cif
_cod_data_source_block mo_wtl_fsq_g1_150k_2_0m_a
_cod_original_cell_volume 3493.6(7)
_cod_database_code 4519163
_shelx_shelxl_version_number 2014/7
_shelx_space_group_comment
;
The symmetry employed for this shelxl refinement is uniquely defined
by the following loop, which should always be used as a source of
symmetry information in preference to the above space-group names.
They are only intended as comments.
;
_shelx_estimated_absorpt_t_max 0.972
_shelx_estimated_absorpt_t_min 0.845
_olex2_refinement_description
;
1. Fixed Uiso
 At 1.2 times of:
  All C(H) groups, All N(H) groups
 At 1.5 times of:
  All C(H,H,H) groups, All O(H) groups
2. Restrained distances
 N3-H3
 0.91 with sigma of 0.01
3. Rigid bond restraints
 C26, C27
 with sigma for 1-2 distances of 0.005 and sigma for 1-3 distances of 0.005
 C26, C28
 with sigma for 1-2 distances of 0.005 and sigma for 1-3 distances of 0.005
 C26, C29
 with sigma for 1-2 distances of 0.005 and sigma for 1-3 distances of 0.005
4. Uiso/Uaniso restraints and constraints
C26 \\sim C27: within 2A with sigma of 0.005 and sigma for terminal atoms of
0.01 within 2A
C26 \\sim C28: within 2A with sigma of 0.005 and sigma for terminal atoms of
0.01 within 2A
C26 \\sim C29: within 2A with sigma of 0.005 and sigma for terminal atoms of
0.01 within 2A
Uanis(C26) \\sim Ueq: with sigma of 0.01 and sigma for terminal atoms of 0.02
5.a Ternary CH refined with riding coordinates:
 C31(H31)
5.b Aromatic/amide H refined with riding coordinates:
 C32(H32), C4(H4), C8(H8), C9(H9), C10(H10), C12(H12), C13(H13), C16(H16),
 C17(H17), C19(H19), C20(H20), C21(H21), C22(H22), C23(H23), C24(H24), C25(H25)
5.c Idealised Me refined as rotating group:
 C1(H1A,H1B,H1C), C11(H11A,H11B,H11C), C27(H27A,H27B,H27C), C28(H28A,H28B,
 H28C), C29(H29A,H29B,H29C), C30(H30A,H30B,H30C)
5.d Idealised tetrahedral OH refined as rotating group:
 O5(H5)
;
_olex2_submission_special_instructions 'No special instructions were received'

loop_
_space_group_symop_operation_xyz
'x, y, z'
'x+1/2, -y+1/2, -z'
'-x, y+1/2, -z+1/2'
'-x+1/2, -y, z+1/2'

loop_
_atom_site_label
_atom_site_type_symbol
_atom_site_fract_x
_atom_site_fract_y
_atom_site_fract_z
_atom_site_U_iso_or_equiv
_atom_site_adp_type
_atom_site_occupancy
_atom_site_site_symmetry_order
_atom_site_calc_flag
_atom_site_refinement_flags_posn
_atom_site_refinement_flags_adp
_atom_site_refinement_flags_occupancy
_atom_site_disorder_assembly
_atom_site_disorder_group
Cl1 Cl 0.4913(3) 0.5410(3) 0.25977(16) 0.1132(13) Uani 1 1 d . . . . .
Cl2 Cl 0.6445(3) 0.5402(3) 0.15616(17) 0.1117(13) Uani 1 1 d . . . . .
S1 S 0.15668(12) 0.68071(12) 0.61515(8) 0.0271(4) Uani 1 1 d . . . . .
P1 P 0.33412(13) 0.60520(12) 0.42973(8) 0.0269(4) Uani 1 1 d . . . . .
O1 O 0.3114(3) 0.6408(3) 0.5011(2) 0.0274(10) Uani 1 1 d . . . . .
O2 O 0.4505(3) 0.6193(4) 0.4064(2) 0.0339(11) Uani 1 1 d . . . . .
N3 N 0.0787(4) 0.7348(4) 0.6596(3) 0.0327(13) Uani 1 1 d D . . . .
H3 H 0.023(4) 0.771(4) 0.642(3) 0.039 Uiso 1 1 d D U . . .
O4 O 0.1111(3) 0.6132(3) 0.5695(2) 0.0300(10) Uani 1 1 d . . . . .
O5 O 0.1967(5) 0.7106(5) 0.7612(3) 0.0593(17) Uani 1 1 d . . . . .
H5 H 0.1547 0.7389 0.7352 0.089 Uiso 1 1 calc R U . . .
Cl6 Cl 0.4327(3) 0.6283(4) 0.1440(2) 0.146(2) Uani 1 1 d . . . . .
C33 C 0.2424(5) 0.7633(4) 0.5717(3) 0.0247(13) Uani 1 1 d . . . . .
C32 C 0.2415(5) 0.8582(5) 0.5915(3) 0.0281(14) Uani 1 1 d . . . . .
H32 H 0.1981 0.8754 0.6276 0.034 Uiso 1 1 calc R U . . .
C1 C 0.4069(9) 0.3450(7) 0.6152(6) 0.083(4) Uani 1 1 d . . . . .
H1A H 0.3758 0.3059 0.6496 0.125 Uiso 1 1 calc R U . . .
H1B H 0.4559 0.3052 0.5887 0.125 Uiso 1 1 calc R U . . .
H1C H 0.3454 0.3707 0.5894 0.125 Uiso 1 1 calc R U . . .
C2 C 0.4742(6) 0.4275(6) 0.6429(4) 0.0413(18) Uani 1 1 d . . . . .
C3 C 0.3961(5) 0.4989(5) 0.6752(4) 0.0324(15) Uani 1 1 d . . . . .
C4 C 0.3174(5) 0.5504(5) 0.6397(3) 0.0298(14) Uani 1 1 d . . . . .
H4 H 0.3103 0.5371 0.5958 0.036 Uiso 1 1 calc R U . . .
C5 C 0.2489(5) 0.6208(5) 0.6667(3) 0.0285(14) Uani 1 1 d . . . . .
C6 C 0.3068(5) 0.7364(4) 0.5193(3) 0.0241(13) Uani 1 1 d . . . . .
C7 C 0.2973(5) 0.4826(5) 0.4370(3) 0.0334(16) Uani 1 1 d . . . . .
C8 C 0.2032(6) 0.4499(6) 0.4712(4) 0.0388(17) Uani 1 1 d . . . . .
H8 H 0.1572 0.4946 0.4932 0.047 Uiso 1 1 calc R U . . .
C9 C 0.1777(7) 0.3544(6) 0.4728(4) 0.049(2) Uani 1 1 d . . . . .
H9 H 0.1147 0.3328 0.4966 0.059 Uiso 1 1 calc R U . . .
C10 C 0.2426(9) 0.2889(6) 0.4403(5) 0.055(2) Uani 1 1 d . . . . .
H10 H 0.2223 0.2228 0.4409 0.066 Uiso 1 1 calc R U . . .
C11 C 0.5600(7) 0.3858(7) 0.6889(5) 0.061(2) Uani 1 1 d . . . . .
H11A H 0.5207 0.3519 0.7230 0.091 Uiso 1 1 calc R U . . .
H11B H 0.6053 0.4380 0.7069 0.091 Uiso 1 1 calc R U . . .
H11C H 0.6092 0.3407 0.6664 0.091 Uiso 1 1 calc R U . . .
C12 C 0.3993(5) 0.5187(5) 0.7402(4) 0.0359(16) Uani 1 1 d . . . . .
H12 H 0.4490 0.4828 0.7663 0.043 Uiso 1 1 calc R U . . .
C13 C 0.3329(6) 0.5884(6) 0.7674(3) 0.0431(18) Uani 1 1 d . . . . .
H13 H 0.3384 0.6003 0.8115 0.052 Uiso 1 1 calc R U . . .
C14 C 0.2572(6) 0.6421(6) 0.7306(3) 0.0365(16) Uani 1 1 d . . . . .
C15 C 0.3028(5) 0.9296(5) 0.5600(3) 0.0291(14) Uani 1 1 d . . . . .
C16 C 0.3666(5) 0.9003(5) 0.5085(4) 0.0340(15) Uani 1 1 d . . . . .
H16 H 0.4095 0.9470 0.4863 0.041 Uiso 1 1 calc R U . . .
C17 C 0.3701(5) 0.8066(5) 0.4882(3) 0.0316(15) Uani 1 1 d . . . . .
H17 H 0.4157 0.7894 0.4531 0.038 Uiso 1 1 calc R U . . .
C18 C 0.2336(5) 0.6699(5) 0.3836(3) 0.0302(15) Uani 1 1 d . . . . .
C19 C 0.1220(5) 0.6784(6) 0.4021(4) 0.0423(18) Uani 1 1 d . . . . .
H19 H 0.0970 0.6474 0.4396 0.051 Uiso 1 1 calc R U . . .
C20 C 0.0479(6) 0.7310(7) 0.3666(4) 0.052(2) Uani 1 1 d . . . . .
H20 H -0.0285 0.7356 0.3795 0.062 Uiso 1 1 calc R U . . .
C21 C 0.0828(7) 0.7771(7) 0.3126(5) 0.057(2) Uani 1 1 d . . . . .
H21 H 0.0317 0.8159 0.2892 0.069 Uiso 1 1 calc R U . . .
C22 C 0.1933(7) 0.7668(8) 0.2924(5) 0.064(3) Uani 1 1 d . . . . .
H22 H 0.2173 0.7958 0.2540 0.077 Uiso 1 1 calc R U . . .
C23 C 0.2678(6) 0.7141(7) 0.3283(4) 0.051(2) Uani 1 1 d . . . . .
H23 H 0.3437 0.7081 0.3148 0.061 Uiso 1 1 calc R U . . .
C24 C 0.3631(6) 0.4149(5) 0.4050(4) 0.0398(18) Uani 1 1 d . . . . .
H24 H 0.4269 0.4356 0.3816 0.048 Uiso 1 1 calc R U . . .
C25 C 0.3360(8) 0.3173(6) 0.4071(4) 0.053(2) Uani 1 1 d . . . . .
H25 H 0.3815 0.2714 0.3858 0.064 Uiso 1 1 calc R U . . .
C26 C 0.3011(6) 1.0331(5) 0.5838(4) 0.0440(17) Uani 1 1 d . U . . .
C27 C 0.1836(8) 1.0674(7) 0.5900(7) 0.085(3) Uani 1 1 d . U . . .
H27A H 0.1468 1.0335 0.6250 0.127 Uiso 1 1 calc R U . . .
H27B H 0.1429 1.0545 0.5506 0.127 Uiso 1 1 calc R U . . .
H27C H 0.1835 1.1367 0.5985 0.127 Uiso 1 1 calc R U . . .
C28 C 0.3597(11) 1.0996(6) 0.5357(5) 0.076(3) Uani 1 1 d . U . . .
H28A H 0.3622 1.1652 0.5526 0.114 Uiso 1 1 calc R U . . .
H28B H 0.3176 1.0991 0.4958 0.114 Uiso 1 1 calc R U . . .
H28C H 0.4364 1.0766 0.5282 0.114 Uiso 1 1 calc R U . . .
C29 C 0.3700(11) 1.0397(8) 0.6424(5) 0.089(3) Uani 1 1 d . U . . .
H29A H 0.3405 0.9950 0.6742 0.134 Uiso 1 1 calc R U . . .
H29B H 0.3667 1.1055 0.6590 0.134 Uiso 1 1 calc R U . . .
H29C H 0.4481 1.0231 0.6327 0.134 Uiso 1 1 calc R U . . .
C30 C 0.5406(8) 0.4786(7) 0.5907(5) 0.066(3) Uani 1 1 d . . . . .
H30A H 0.5951 0.4338 0.5722 0.100 Uiso 1 1 calc R U . . .
H30B H 0.5805 0.5338 0.6088 0.100 Uiso 1 1 calc R U . . .
H30C H 0.4888 0.5009 0.5578 0.100 Uiso 1 1 calc R U . . .
C31 C 0.5039(9) 0.5351(9) 0.1798(5) 0.076(3) Uani 1 1 d . . . . .
H31 H 0.4710 0.4729 0.1649 0.091 Uiso 1 1 calc R U . . .

loop_
_atom_site_aniso_label
_atom_site_aniso_U_11
_atom_site_aniso_U_22
_atom_site_aniso_U_33
_atom_site_aniso_U_23
_atom_site_aniso_U_13
_atom_site_aniso_U_12
Cl1 0.128(3) 0.150(3) 0.0611(19) -0.004(2) 0.0265(19) -0.007(3)
Cl2 0.0704(19) 0.157(3) 0.108(3) -0.008(2) 0.0244(18) -0.021(2)
S1 0.0167(6) 0.0316(8) 0.0330(8) 0.0030(7) 0.0014(6) 0.0007(6)
P1 0.0184(7) 0.0320(9) 0.0303(8) -0.0011(7) 0.0016(7) 0.0019(7)
O1 0.024(2) 0.027(2) 0.031(2) -0.0007(19) 0.0028(17) 0.0008(17)
O2 0.018(2) 0.046(3) 0.038(3) 0.000(2) 0.0091(18) 0.0008(19)
N3 0.018(3) 0.044(4) 0.037(3) 0.006(3) 0.008(2) 0.009(2)
O4 0.0175(19) 0.034(2) 0.039(3) 0.000(2) -0.0004(18) -0.0055(18)
O5 0.056(4) 0.085(5) 0.037(3) -0.009(3) -0.003(3) 0.034(3)
Cl6 0.080(2) 0.183(4) 0.175(4) 0.071(4) -0.036(3) -0.030(3)
C33 0.015(3) 0.026(3) 0.034(3) -0.001(3) 0.000(2) 0.001(2)
C32 0.023(3) 0.029(3) 0.033(3) 0.000(3) -0.004(3) 0.003(2)
C1 0.066(6) 0.060(6) 0.124(10) -0.039(7) -0.026(7) 0.011(5)
C2 0.035(4) 0.043(5) 0.046(4) 0.005(4) -0.007(3) 0.010(3)
C3 0.023(3) 0.034(4) 0.040(4) 0.007(3) 0.001(3) 0.001(3)
C4 0.029(3) 0.027(3) 0.033(4) 0.000(3) -0.001(3) 0.002(3)
C5 0.023(3) 0.030(4) 0.032(4) 0.002(3) 0.002(3) 0.003(3)
C6 0.016(3) 0.025(3) 0.031(4) 0.002(3) -0.004(2) -0.002(2)
C7 0.027(3) 0.042(4) 0.032(4) -0.004(3) -0.005(3) 0.006(3)
C8 0.029(3) 0.033(4) 0.054(5) -0.001(4) -0.004(3) 0.000(3)
C9 0.047(5) 0.037(4) 0.064(6) 0.007(4) -0.010(4) -0.009(4)
C10 0.075(6) 0.024(4) 0.068(6) -0.001(4) -0.034(5) -0.005(4)
C11 0.047(5) 0.071(6) 0.063(6) 0.004(5) -0.001(4) 0.028(4)
C12 0.028(3) 0.036(4) 0.044(4) 0.009(3) -0.005(3) 0.002(3)
C13 0.035(4) 0.063(5) 0.031(4) 0.009(3) -0.004(3) 0.005(4)
C14 0.027(3) 0.048(4) 0.034(4) -0.001(3) 0.003(3) 0.011(3)
C15 0.020(3) 0.027(3) 0.041(4) 0.001(3) -0.005(3) 0.001(2)
C16 0.024(3) 0.034(4) 0.044(4) 0.006(3) 0.001(3) -0.007(3)
C17 0.027(3) 0.031(4) 0.037(4) 0.002(3) 0.008(3) -0.002(3)
C18 0.022(3) 0.038(4) 0.030(3) -0.001(3) 0.002(3) -0.001(3)
C19 0.025(3) 0.058(5) 0.044(4) 0.004(4) 0.002(3) 0.008(3)
C20 0.027(4) 0.074(6) 0.054(5) 0.004(5) -0.003(4) 0.018(4)
C21 0.047(5) 0.059(6) 0.066(6) 0.004(5) -0.020(4) 0.015(4)
C22 0.045(5) 0.090(8) 0.057(6) 0.036(5) -0.001(4) -0.002(5)
C23 0.025(4) 0.079(7) 0.047(5) 0.023(5) -0.003(3) 0.001(4)
C24 0.037(4) 0.046(5) 0.037(4) -0.004(3) -0.007(3) 0.012(3)
C25 0.066(5) 0.042(5) 0.052(5) -0.012(4) -0.022(5) 0.018(5)
C26 0.040(3) 0.029(3) 0.063(4) -0.006(3) -0.006(3) -0.001(3)
C27 0.054(5) 0.051(5) 0.150(9) -0.017(6) 0.016(6) 0.008(4)
C28 0.107(7) 0.035(4) 0.086(7) 0.001(4) 0.018(6) -0.011(5)
C29 0.131(9) 0.053(5) 0.085(7) -0.024(5) -0.049(6) 0.015(6)
C30 0.062(6) 0.068(6) 0.069(6) 0.009(5) 0.025(5) 0.031(5)
C31 0.077(7) 0.095(8) 0.056(6) -0.017(6) 0.006(5) -0.053(6)

loop_
_atom_type_symbol
_atom_type_description
_atom_type_scat_dispersion_real
_atom_type_scat_dispersion_imag
_atom_type_scat_source
C C 0.0033 0.0016 'International Tables Vol C Tables 4.2.6.8 and 6.1.1.4'
H H 0.0000 0.0000 'International Tables Vol C Tables 4.2.6.8 and 6.1.1.4'
Cl Cl 0.1484 0.1585 'International Tables Vol C Tables 4.2.6.8 and 6.1.1.4'
N N 0.0061 0.0033 'International Tables Vol C Tables 4.2.6.8 and 6.1.1.4'
O O 0.0106 0.0060 'International Tables Vol C Tables 4.2.6.8 and 6.1.1.4'
P P 0.1023 0.0942 'International Tables Vol C Tables 4.2.6.8 and 6.1.1.4'
S S 0.1246 0.1234 'International Tables Vol C Tables 4.2.6.8 and 6.1.1.4'

loop_
_geom_angle_atom_site_label_1
_geom_angle_atom_site_label_2
_geom_angle_atom_site_label_3
_geom_angle
_geom_angle_site_symmetry_1
_geom_angle_site_symmetry_3
_geom_angle_publ_flag
N3 S1 C33 110.3(3) . . ?
N3 S1 C5 103.5(3) . . ?
O4 S1 N3 120.2(3) . . ?
O4 S1 C33 106.7(3) . . ?
O4 S1 C5 109.8(3) . . ?
C5 S1 C33 105.5(3) . . ?
O1 P1 C7 100.0(3) . . ?
O1 P1 C18 104.1(3) . . ?
O2 P1 O1 115.3(3) . . ?
O2 P1 C7 112.8(3) . . ?
O2 P1 C18 112.1(3) . . ?
C7 P1 C18 111.6(3) . . ?
C6 O1 P1 124.3(4) . . ?
S1 N3 H3 118(5) . . ?
C14 O5 H5 109.5 . . ?
C32 C33 S1 116.9(5) . . ?
C32 C33 C6 119.9(6) . . ?
C6 C33 S1 123.2(5) . . ?
C33 C32 H32 119.1 . . ?
C33 C32 C15 121.9(6) . . ?
C15 C32 H32 119.1 . . ?
H1A C1 H1B 109.5 . . ?
H1A C1 H1C 109.5 . . ?
H1B C1 H1C 109.5 . . ?
C2 C1 H1A 109.5 . . ?
C2 C1 H1B 109.5 . . ?
C2 C1 H1C 109.5 . . ?
C1 C2 C3 110.1(7) . . ?
C1 C2 C11 108.2(8) . . ?
C1 C2 C30 110.3(9) . . ?
C3 C2 C11 111.8(7) . . ?
C3 C2 C30 109.6(6) . . ?
C11 C2 C30 106.9(7) . . ?
C4 C3 C2 120.3(7) . . ?
C4 C3 C12 116.3(6) . . ?
C12 C3 C2 123.4(6) . . ?
C3 C4 H4 118.9 . . ?
C5 C4 C3 122.2(6) . . ?
C5 C4 H4 118.9 . . ?
C4 C5 S1 116.4(5) . . ?
C14 C5 S1 123.2(5) . . ?
C14 C5 C4 120.3(6) . . ?
O1 C6 C33 119.9(5) . . ?
O1 C6 C17 121.2(6) . . ?
C17 C6 C33 118.8(6) . . ?
C8 C7 P1 123.6(5) . . ?
C24 C7 P1 117.9(6) . . ?
C24 C7 C8 118.4(7) . . ?
C7 C8 H8 119.8 . . ?
C9 C8 C7 120.3(8) . . ?
C9 C8 H8 119.8 . . ?
C8 C9 H9 119.8 . . ?
C8 C9 C10 120.4(8) . . ?
C10 C9 H9 119.8 . . ?
C9 C10 H10 119.4 . . ?
C25 C10 C9 121.2(7) . . ?
C25 C10 H10 119.4 . . ?
C2 C11 H11A 109.5 . . ?
C2 C11 H11B 109.5 . . ?
C2 C11 H11C 109.5 . . ?
H11A C11 H11B 109.5 . . ?
H11A C11 H11C 109.5 . . ?
H11B C11 H11C 109.5 . . ?
C3 C12 H12 118.9 . . ?
C13 C12 C3 122.1(6) . . ?
C13 C12 H12 118.9 . . ?
C12 C13 H13 119.6 . . ?
C12 C13 C14 120.8(7) . . ?
C14 C13 H13 119.6 . . ?
O5 C14 C5 125.1(6) . . ?
O5 C14 C13 116.8(6) . . ?
C5 C14 C13 118.1(6) . . ?
C32 C15 C26 120.3(6) . . ?
C16 C15 C32 116.7(6) . . ?
C16 C15 C26 122.9(6) . . ?
C15 C16 H16 118.7 . . ?
C17 C16 C15 122.7(6) . . ?
C17 C16 H16 118.7 . . ?
C6 C17 H17 120.0 . . ?
C16 C17 C6 120.0(6) . . ?
C16 C17 H17 120.0 . . ?
C19 C18 P1 122.0(6) . . ?
C23 C18 P1 119.3(5) . . ?
C23 C18 C19 118.8(7) . . ?
C18 C19 H19 119.8 . . ?
C20 C19 C18 120.5(8) . . ?
C20 C19 H19 119.8 . . ?
C19 C20 H20 119.7 . . ?
C19 C20 C21 120.6(8) . . ?
C21 C20 H20 119.7 . . ?
C20 C21 H21 120.2 . . ?
C20 C21 C22 119.5(8) . . ?
C22 C21 H21 120.2 . . ?
C21 C22 H22 120.2 . . ?
C23 C22 C21 119.6(8) . . ?
C23 C22 H22 120.2 . . ?
C18 C23 H23 119.6 . . ?
C22 C23 C18 120.9(7) . . ?
C22 C23 H23 119.6 . . ?
C7 C24 H24 119.7 . . ?
C25 C24 C7 120.7(8) . . ?
C25 C24 H24 119.7 . . ?
C10 C25 C24 118.9(8) . . ?
C10 C25 H25 120.6 . . ?
C24 C25 H25 120.6 . . ?
C15 C26 C28 110.0(7) . . ?
C27 C26 C15 110.2(7) . . ?
C27 C26 C28 107.0(8) . . ?
C27 C26 C29 115.2(9) . . ?
C29 C26 C15 109.0(7) . . ?
C29 C26 C28 105.2(8) . . ?
C26 C27 H27A 109.5 . . ?
C26 C27 H27B 109.5 . . ?
C26 C27 H27C 109.5 . . ?
H27A C27 H27B 109.5 . . ?
H27A C27 H27C 109.5 . . ?
H27B C27 H27C 109.5 . . ?
C26 C28 H28A 109.5 . . ?
C26 C28 H28B 109.5 . . ?
C26 C28 H28C 109.5 . . ?
H28A C28 H28B 109.5 . . ?
H28A C28 H28C 109.5 . . ?
H28B C28 H28C 109.5 . . ?
C26 C29 H29A 109.5 . . ?
C26 C29 H29B 109.5 . . ?
C26 C29 H29C 109.5 . . ?
H29A C29 H29B 109.5 . . ?
H29A C29 H29C 109.5 . . ?
H29B C29 H29C 109.5 . . ?
C2 C30 H30A 109.5 . . ?
C2 C30 H30B 109.5 . . ?
C2 C30 H30C 109.5 . . ?
H30A C30 H30B 109.5 . . ?
H30A C30 H30C 109.5 . . ?
H30B C30 H30C 109.5 . . ?
Cl1 C31 Cl2 111.5(6) . . ?
Cl1 C31 Cl6 110.9(7) . . ?
Cl1 C31 H31 108.7 . . ?
Cl2 C31 H31 108.7 . . ?
Cl6 C31 Cl2 108.3(6) . . ?
Cl6 C31 H31 108.7 . . ?

loop_
_geom_bond_atom_site_label_1
_geom_bond_atom_site_label_2
_geom_bond_distance
_geom_bond_site_symmetry_2
_geom_bond_publ_flag
Cl1 C31 1.698(11) . ?
Cl2 C31 1.747(10) . ?
S1 N3 1.519(6) . ?
S1 O4 1.451(5) . ?
S1 C33 1.788(6) . ?
S1 C5 1.755(7) . ?
P1 O1 1.609(5) . ?
P1 O2 1.482(4) . ?
P1 C7 1.767(8) . ?
P1 C18 1.785(7) . ?
O1 C6 1.385(8) . ?
N3 H3 0.909(14) . ?
O5 H5 0.8400 . ?
O5 C14 1.357(9) . ?
Cl6 C31 1.723(14) . ?
C33 C32 1.385(9) . ?
C33 C6 1.397(9) . ?
C32 H32 0.9500 . ?
C32 C15 1.400(9) . ?
C1 H1A 0.9800 . ?
C1 H1B 0.9800 . ?
C1 H1C 0.9800 . ?
C1 C2 1.515(12) . ?
C2 C3 1.521(10) . ?
C2 C11 1.525(11) . ?
C2 C30 1.531(12) . ?
C3 C4 1.396(9) . ?
C3 C12 1.401(11) . ?
C4 H4 0.9500 . ?
C4 C5 1.395(9) . ?
C5 C14 1.387(10) . ?
C6 C17 1.396(9) . ?
C7 C8 1.407(10) . ?
C7 C24 1.399(10) . ?
C8 H8 0.9500 . ?
C8 C9 1.363(11) . ?
C9 H9 0.9500 . ?
C9 C10 1.377(13) . ?
C10 H10 0.9500 . ?
C10 C25 1.374(13) . ?
C11 H11A 0.9800 . ?
C11 H11B 0.9800 . ?
C11 H11C 0.9800 . ?
C12 H12 0.9500 . ?
C12 C13 1.377(10) . ?
C13 H13 0.9500 . ?
C13 C14 1.404(10) . ?
C15 C16 1.388(10) . ?
C15 C26 1.526(10) . ?
C16 H16 0.9500 . ?
C16 C17 1.372(9) . ?
C17 H17 0.9500 . ?
C18 C19 1.388(9) . ?
C18 C23 1.382(10) . ?
C19 H19 0.9500 . ?
C19 C20 1.370(10) . ?
C20 H20 0.9500 . ?
C20 C21 1.373(13) . ?
C21 H21 0.9500 . ?
C21 C22 1.390(13) . ?
C22 H22 0.9500 . ?
C22 C23 1.377(11) . ?
C23 H23 0.9500 . ?
C24 H24 0.9500 . ?
C24 C25 1.395(12) . ?
C25 H25 0.9500 . ?
C26 C27 1.481(12) . ?
C26 C28 1.540(12) . ?
C26 C29 1.487(13) . ?
C27 H27A 0.9800 . ?
C27 H27B 0.9800 . ?
C27 H27C 0.9800 . ?
C28 H28A 0.9800 . ?
C28 H28B 0.9800 . ?
C28 H28C 0.9800 . ?
C29 H29A 0.9800 . ?
C29 H29B 0.9800 . ?
C29 H29C 0.9800 . ?
C30 H30A 0.9800 . ?
C30 H30B 0.9800 . ?
C30 H30C 0.9800 . ?
C31 H31 1.0000 . ?

loop_
_geom_torsion_atom_site_label_1
_geom_torsion_atom_site_label_2
_geom_torsion_atom_site_label_3
_geom_torsion_atom_site_label_4
_geom_torsion
_geom_torsion_site_symmetry_1
_geom_torsion_site_symmetry_2
_geom_torsion_site_symmetry_3
_geom_torsion_site_symmetry_4
_geom_torsion_publ_flag
S1 C33 C32 C15 -178.1(5) . . . . ?
S1 C33 C6 O1 -3.8(8) . . . . ?
S1 C33 C6 C17 179.4(5) . . . . ?
S1 C5 C14 O5 -0.1(11) . . . . ?
S1 C5 C14 C13 179.1(6) . . . . ?
P1 O1 C6 C33 152.5(4) . . . . ?
P1 O1 C6 C17 -30.8(8) . . . . ?
P1 C7 C8 C9 177.6(6) . . . . ?
P1 C7 C24 C25 -177.7(6) . . . . ?
P1 C18 C19 C20 178.0(7) . . . . ?
P1 C18 C23 C22 -178.3(8) . . . . ?
O1 P1 C7 C8 41.9(6) . . . . ?
O1 P1 C7 C24 -140.6(5) . . . . ?
O1 P1 C18 C19 -45.3(7) . . . . ?
O1 P1 C18 C23 133.8(6) . . . . ?
O1 C6 C17 C16 -178.1(6) . . . . ?
O2 P1 O1 C6 71.4(5) . . . . ?
O2 P1 C7 C8 165.0(6) . . . . ?
O2 P1 C7 C24 -17.6(7) . . . . ?
O2 P1 C18 C19 -170.6(6) . . . . ?
O2 P1 C18 C23 8.5(7) . . . . ?
N3 S1 C33 C32 11.2(6) . . . . ?
N3 S1 C33 C6 -167.7(5) . . . . ?
N3 S1 C5 C4 168.2(5) . . . . ?
N3 S1 C5 C14 -13.3(7) . . . . ?
O4 S1 C33 C32 143.3(5) . . . . ?
O4 S1 C33 C6 -35.6(6) . . . . ?
O4 S1 C5 C4 38.7(6) . . . . ?
O4 S1 C5 C14 -142.8(6) . . . . ?
C33 S1 C5 C4 -75.9(6) . . . . ?
C33 S1 C5 C14 102.6(6) . . . . ?
C33 C32 C15 C16 -1.3(9) . . . . ?
C33 C32 C15 C26 -179.1(6) . . . . ?
C33 C6 C17 C16 -1.3(9) . . . . ?
C32 C33 C6 O1 177.3(5) . . . . ?
C32 C33 C6 C17 0.5(9) . . . . ?
C32 C15 C16 C17 0.4(10) . . . . ?
C32 C15 C26 C27 -53.7(10) . . . . ?
C32 C15 C26 C28 -171.4(7) . . . . ?
C32 C15 C26 C29 73.7(10) . . . . ?
C1 C2 C3 C4 -64.7(10) . . . . ?
C1 C2 C3 C12 116.7(9) . . . . ?
C2 C3 C4 C5 -176.0(6) . . . . ?
C2 C3 C12 C13 175.4(7) . . . . ?
C3 C4 C5 S1 178.6(5) . . . . ?
C3 C4 C5 C14 0.1(10) . . . . ?
C3 C12 C13 C14 0.9(12) . . . . ?
C4 C3 C12 C13 -3.2(10) . . . . ?
C4 C5 C14 O5 178.3(7) . . . . ?
C4 C5 C14 C13 -2.4(11) . . . . ?
C5 S1 C33 C32 -100.0(5) . . . . ?
C5 S1 C33 C6 81.2(6) . . . . ?
C6 C33 C32 C15 0.8(9) . . . . ?
C7 P1 O1 C6 -167.3(5) . . . . ?
C7 P1 C18 C19 61.6(7) . . . . ?
C7 P1 C18 C23 -119.2(7) . . . . ?
C7 C8 C9 C10 -1.0(12) . . . . ?
C7 C24 C25 C10 1.0(12) . . . . ?
C8 C7 C24 C25 -0.2(10) . . . . ?
C8 C9 C10 C25 1.9(13) . . . . ?
C9 C10 C25 C24 -1.8(13) . . . . ?
C11 C2 C3 C4 175.0(7) . . . . ?
C11 C2 C3 C12 -3.6(10) . . . . ?
C12 C3 C4 C5 2.7(10) . . . . ?
C12 C13 C14 O5 -178.8(7) . . . . ?
C12 C13 C14 C5 1.9(11) . . . . ?
C15 C16 C17 C6 0.8(10) . . . . ?
C16 C15 C26 C27 128.5(9) . . . . ?
C16 C15 C26 C28 10.8(10) . . . . ?
C16 C15 C26 C29 -104.1(9) . . . . ?
C18 P1 O1 C6 -51.8(5) . . . . ?
C18 P1 C7 C8 -67.7(7) . . . . ?
C18 P1 C7 C24 109.7(6) . . . . ?
C18 C19 C20 C21 -0.7(14) . . . . ?
C19 C18 C23 C22 0.9(13) . . . . ?
C19 C20 C21 C22 2.8(15) . . . . ?
C20 C21 C22 C23 -3.1(16) . . . . ?
C21 C22 C23 C18 1.2(16) . . . . ?
C23 C18 C19 C20 -1.1(12) . . . . ?
C24 C7 C8 C9 0.2(11) . . . . ?
C26 C15 C16 C17 178.3(6) . . . . ?
C30 C2 C3 C4 56.7(9) . . . . ?
C30 C2 C3 C12 -121.9(8) . . . . ?
